data_1540627
loop_
_publ_author_name
'Al-Khafaji, Yahya'
'Prior, Timothy'
'Elsegood, Mark'
'Redshaw, Carl'

_publ_section_title
;
 Molybdenum (VI) Imido Complexes Derived from Chelating Phenols:
 Synthesis, Characterization and &#x025B;-Caprolactone ROP Capability
;
_journal_issue 4
_journal_name_full Catalysts
_journal_page_first 1928
_journal_paper_doi 10.3390/catal5041928
_journal_volume 5
_journal_year 2015
_chemical_formula_moiety 'C59 H80 Mo N2 O2, C H2 Cl2'
_chemical_formula_sum 'C60 H82 Cl2 Mo N2 O2'
_chemical_formula_weight 1030.11
_space_group_crystal_system triclinic
_space_group_IT_number 2
_space_group_name_Hall '-P 1'
_space_group_name_H-M_alt 'P -1'
_symmetry_space_group_name_Hall '-P 1'
_symmetry_space_group_name_H-M 'P -1'
_atom_sites_solution_hydrogens geom
_atom_sites_solution_primary direct
_atom_sites_solution_secondary difmap
_audit_creation_method SHELXL-2014/7
_cell_angle_alpha 83.543(5)
_cell_angle_beta 81.066(5)
_cell_angle_gamma 74.829(5)
_cell_formula_units_Z 2
_cell_length_a 11.7691(7)
_cell_length_b 14.1045(9)
_cell_length_c 18.0657(12)
_cell_measurement_reflns_used 23433
_cell_measurement_temperature 150(2)
_cell_measurement_theta_max 29.65
_cell_measurement_theta_min 1.8
_cell_volume 2851.1(3)
_computing_cell_refinement 'Stoe X-AREA'
_computing_data_collection 'Stoe X-AREA'
_computing_data_reduction 'Stoe X-AREA'
_computing_molecular_graphics 'Bruker SHELXTL'
_computing_publication_material 'Bruker SHELXTL'
_computing_structure_refinement 'SHELXL-2014/7 (Sheldrick, 2014)'
_computing_structure_solution SHELXS86
_diffrn_ambient_temperature 150(2)
_diffrn_detector_area_resol_mean 6.67
_diffrn_measured_fraction_theta_full 0.994
_diffrn_measured_fraction_theta_max 0.979
_diffrn_measurement_device_type 'Stoe IPDS2'
_diffrn_measurement_method \w-scans
_diffrn_radiation_type MoK\a
_diffrn_radiation_wavelength 0.71073
_diffrn_reflns_av_R_equivalents 0.0572
_diffrn_reflns_av_unetI/netI 0.0773
_diffrn_reflns_laue_measured_fraction_full 0.994
_diffrn_reflns_laue_measured_fraction_max 0.979
_diffrn_reflns_limit_h_max 14
_diffrn_reflns_limit_h_min -16
_diffrn_reflns_limit_k_max 19
_diffrn_reflns_limit_k_min -19
_diffrn_reflns_limit_l_max 24
_diffrn_reflns_limit_l_min -24
_diffrn_reflns_number 30297
_diffrn_reflns_point_group_measured_fraction_full 0.994
_diffrn_reflns_point_group_measured_fraction_max 0.979
_diffrn_reflns_theta_full 25.242
_diffrn_reflns_theta_max 29.253
_diffrn_reflns_theta_min 1.808
_diffrn_source 'fine-focus sealed tube'
_exptl_absorpt_coefficient_mu 0.365
_exptl_absorpt_correction_T_max 0.912
_exptl_absorpt_correction_T_min 0.857
_exptl_absorpt_correction_type analytical
_exptl_absorpt_process_details
;
A face-indexed absorption correction (Tompa method)
was applied within StoE X-AREA
;
_exptl_crystal_colour orange
_exptl_crystal_density_diffrn 1.200
_exptl_crystal_density_method 'not measured'
_exptl_crystal_description block
_exptl_crystal_F_000 1096
_exptl_crystal_size_max 0.500
_exptl_crystal_size_mid 0.450
_exptl_crystal_size_min 0.450
_refine_diff_density_max 1.100
_refine_diff_density_min -1.312
_refine_diff_density_rms 0.076
_refine_ls_extinction_method none
_refine_ls_goodness_of_fit_ref 0.912
_refine_ls_hydrogen_treatment constr
_refine_ls_matrix_type full
_refine_ls_number_parameters 649
_refine_ls_number_reflns 15207
_refine_ls_number_restraints 79
_refine_ls_restrained_S_all 0.921
_refine_ls_R_factor_all 0.0563
_refine_ls_R_factor_gt 0.0401
_refine_ls_shift/su_max 0.002
_refine_ls_shift/su_mean 0.000
_refine_ls_structure_factor_coef Fsqd
_refine_ls_weighting_details 'w=1/[\s^2^(Fo^2^)+(0.0504P)^2^] where P=(Fo^2^+2Fc^2^)/3'
_refine_ls_weighting_scheme calc
_refine_ls_wR_factor_gt 0.0938
_refine_ls_wR_factor_ref 0.0968
_reflns_Friedel_coverage 0.000
_reflns_number_gt 11245
_reflns_number_total 15207
_reflns_threshold_expression 'I > 2\s(I)'
_cod_data_source_file catalysts-05-00-1928-CIF.cif
_cod_data_source_block 2-CH2Cl2
_cod_database_code 1540627
_shelx_shelxl_version_number 2014/7
_shelx_space_group_comment
; 
The symmetry employed for this shelxl refinement is uniquely defined 
by the following loop, which should always be used as a source of 
symmetry information in preference to the above space-group names. 
They are only intended as comments. 
;
_shelx_estimated_absorpt_t_min 0.839
_shelx_estimated_absorpt_t_max 0.853

loop_
_space_group_symop_operation_xyz
'x, y, z'
'-x, -y, -z'

loop_
_atom_site_label
_atom_site_type_symbol
_atom_site_fract_x
_atom_site_fract_y
_atom_site_fract_z
_atom_site_U_iso_or_equiv
_atom_site_adp_type
_atom_site_occupancy
_atom_site_site_symmetry_order
_atom_site_calc_flag
_atom_site_refinement_flags_posn
_atom_site_refinement_flags_adp
_atom_site_refinement_flags_occupancy
_atom_site_disorder_assembly
_atom_site_disorder_group
Mo1 Mo 0.76323(2) 0.80169(2) 0.68922(2) 0.01684(5) Uani 1 1 d . . . . .
N1 N 0.79887(15) 0.69517(12) 0.63932(8) 0.0213(3) Uani 1 1 d . . . . .
N2 N 0.69021(15) 0.78404(12) 0.77959(9) 0.0217(3) Uani 1 1 d . . . . .
O1 O 0.91444(12) 0.82472(10) 0.69900(7) 0.0210(3) Uani 1 1 d . . . . .
O2 O 0.65391(12) 0.89776(10) 0.63202(7) 0.0206(3) Uani 1 1 d . . . . .
C1 C 0.80411(19) 0.59795(15) 0.62651(11) 0.0242(4) Uani 1 1 d . . . . .
C2 C 0.9027(2) 0.52203(16) 0.64461(11) 0.0290(5) Uani 1 1 d . . . . .
C3 C 0.9038(3) 0.42603(17) 0.63234(13) 0.0391(6) Uani 1 1 d . . . . .
H3 H 0.9692 0.3736 0.6441 0.047 Uiso 1 1 calc R U . . .
C4 C 0.8113(3) 0.40567(19) 0.60341(14) 0.0430(6) Uani 1 1 d . . . . .
H4 H 0.8125 0.3394 0.5971 0.052 Uiso 1 1 calc R U . . .
C5 C 0.7172(3) 0.48125(18) 0.58359(13) 0.0399(6) Uani 1 1 d . . . . .
H5 H 0.6553 0.4661 0.5627 0.048 Uiso 1 1 calc R U . . .
C6 C 0.7111(2) 0.57949(17) 0.59357(11) 0.0296(5) Uani 1 1 d . . . . .
C7 C 1.0066(2) 0.54366(17) 0.67409(13) 0.0337(5) Uani 1 1 d . . . . .
H7 H 0.9862 0.6157 0.6812 0.040 Uiso 1 1 calc R U . . .
C8 C 1.0300(3) 0.4881(2) 0.75018(15) 0.0509(7) Uani 1 1 d . . . . .
H8A H 0.9589 0.5065 0.7869 0.076 Uiso 1 1 calc R U . . .
H8B H 1.0967 0.5051 0.7673 0.076 Uiso 1 1 calc R U . . .
H8C H 1.0494 0.4170 0.7450 0.076 Uiso 1 1 calc R U . . .
C9 C 1.1192(3) 0.5209(2) 0.61667(18) 0.0558(8) Uani 1 1 d . . . . .
H9A H 1.1439 0.4499 0.6106 0.084 Uiso 1 1 calc R U . . .
H9B H 1.1828 0.5414 0.6346 0.084 Uiso 1 1 calc R U . . .
H9C H 1.1025 0.5567 0.5683 0.084 Uiso 1 1 calc R U . . .
C10 C 0.6134(2) 0.66453(18) 0.56708(12) 0.0332(5) Uani 1 1 d . . . . .
H10 H 0.5883 0.7120 0.6072 0.040 Uiso 1 1 calc R U . . .
C11 C 0.5024(3) 0.6348(2) 0.55335(16) 0.0508(7) Uani 1 1 d . . . . .
H11A H 0.5231 0.5914 0.5120 0.076 Uiso 1 1 calc R U . . .
H11B H 0.4415 0.6939 0.5403 0.076 Uiso 1 1 calc R U . . .
H11C H 0.4718 0.6000 0.5990 0.076 Uiso 1 1 calc R U . . .
C12 C 0.6628(2) 0.7185(2) 0.49597(13) 0.0403(6) Uani 1 1 d . . . . .
H12A H 0.7250 0.7469 0.5076 0.060 Uiso 1 1 calc R U . . .
H12B H 0.5987 0.7713 0.4776 0.060 Uiso 1 1 calc R U . . .
H12C H 0.6963 0.6720 0.4572 0.060 Uiso 1 1 calc R U . . .
C13 C 0.62885(17) 0.75859(15) 0.84881(10) 0.0221(4) Uani 1 1 d . . . . .
C14 C 0.61946(19) 0.81792(16) 0.90884(11) 0.0255(4) Uani 1 1 d . . . . .
C15 C 0.5514(2) 0.79713(19) 0.97590(12) 0.0356(5) Uani 1 1 d . . . . .
H15 H 0.5424 0.8367 1.0167 0.043 Uiso 1 1 calc R U . . .
C16 C 0.4967(2) 0.7205(2) 0.98454(13) 0.0405(6) Uani 1 1 d . . . . .
H16 H 0.4496 0.7085 1.0306 0.049 Uiso 1 1 calc R U . . .
C17 C 0.5100(2) 0.6612(2) 0.92645(12) 0.0375(5) Uani 1 1 d . . . . .
H17 H 0.4733 0.6077 0.9335 0.045 Uiso 1 1 calc R U . . .
C18 C 0.5762(2) 0.67816(17) 0.85758(11) 0.0289(5) Uani 1 1 d . . . . .
C19 C 0.6789(2) 0.90233(16) 0.89851(11) 0.0270(4) Uani 1 1 d . . . . .
H19 H 0.7494 0.8853 0.8593 0.032 Uiso 1 1 calc R U . . .
C20 C 0.5955(2) 0.99721(18) 0.86890(14) 0.0391(6) Uani 1 1 d . . . . .
H20A H 0.5717 0.9862 0.8216 0.059 Uiso 1 1 calc R U . . .
H20B H 0.6368 1.0503 0.8603 0.059 Uiso 1 1 calc R U . . .
H20C H 0.5249 1.0157 0.9059 0.059 Uiso 1 1 calc R U . . .
C21 C 0.7243(3) 0.9189(2) 0.97013(13) 0.0422(6) Uani 1 1 d . . . . .
H21A H 0.6567 0.9464 1.0070 0.063 Uiso 1 1 calc R U . . .
H21B H 0.7753 0.9649 0.9578 0.063 Uiso 1 1 calc R U . . .
H21C H 0.7699 0.8559 0.9912 0.063 Uiso 1 1 calc R U . . .
C22 C 0.5934(2) 0.61019(19) 0.79521(13) 0.0359(5) Uani 1 1 d . . . . .
H22 H 0.6298 0.6416 0.7483 0.043 Uiso 1 1 calc R U . . .
C23 C 0.4764(3) 0.5943(2) 0.77967(16) 0.0496(7) Uani 1 1 d . . . . .
H23A H 0.4440 0.5557 0.8224 0.074 Uiso 1 1 calc R U . . .
H23B H 0.4900 0.5588 0.7342 0.074 Uiso 1 1 calc R U . . .
H23C H 0.4198 0.6583 0.7724 0.074 Uiso 1 1 calc R U . . .
C24 C 0.6792(3) 0.5118(2) 0.81389(19) 0.0593(8) Uani 1 1 d . . . . .
H24A H 0.7553 0.5230 0.8211 0.089 Uiso 1 1 calc R U . . .
H24B H 0.6915 0.4694 0.7725 0.089 Uiso 1 1 calc R U . . .
H24C H 0.6458 0.4798 0.8601 0.089 Uiso 1 1 calc R U . . .
C25 C 0.92742(17) 0.90100(14) 0.73610(10) 0.0196(4) Uani 1 1 d . . . . .
C26 C 0.99743(18) 0.87986(16) 0.79573(11) 0.0236(4) Uani 1 1 d . . . . .
C27 C 1.00364(19) 0.96044(17) 0.83215(11) 0.0268(4) Uani 1 1 d . . . . .
H27 H 1.0487 0.9480 0.8731 0.032 Uiso 1 1 calc R U . . .
C28 C 0.94767(19) 1.05791(16) 0.81193(11) 0.0252(4) Uani 1 1 d . . . . .
C29 C 0.88536(18) 1.07473(15) 0.75001(11) 0.0236(4) Uani 1 1 d . . . . .
H29 H 0.8490 1.1406 0.7337 0.028 Uiso 1 1 calc R U . . .
C30 C 0.87472(17) 0.99829(15) 0.71137(10) 0.0203(4) Uani 1 1 d . . . . .
C31 C 1.0656(2) 0.77486(16) 0.81904(12) 0.0287(5) Uani 1 1 d . . . . .
C32 C 0.9778(2) 0.71330(18) 0.85441(13) 0.0351(5) Uani 1 1 d . . . . .
H32A H 0.9269 0.7458 0.8973 0.053 Uiso 1 1 calc R U . . .
H32B H 1.0221 0.6475 0.8716 0.053 Uiso 1 1 calc R U . . .
H32C H 0.9286 0.7074 0.8169 0.053 Uiso 1 1 calc R U . . .
C33 C 1.1442(2) 0.72577(18) 0.75034(13) 0.0341(5) Uani 1 1 d . . . . .
H33A H 1.0938 0.7197 0.7136 0.051 Uiso 1 1 calc R U . . .
H33B H 1.1903 0.6602 0.7664 0.051 Uiso 1 1 calc R U . . .
H33C H 1.1984 0.7662 0.7273 0.051 Uiso 1 1 calc R U . . .
C34 C 1.1491(3) 0.7743(2) 0.87707(15) 0.0448(6) Uani 1 1 d . . . . .
H34A H 1.2028 0.8164 0.8570 0.067 Uiso 1 1 calc R U . . .
H34B H 1.1958 0.7068 0.8875 0.067 Uiso 1 1 calc R U . . .
H34C H 1.1019 0.7992 0.9237 0.067 Uiso 1 1 calc R U . . .
C35 C 0.9541(2) 1.14512(17) 0.85372(12) 0.0311(5) Uani 1 1 d . U . . .
C36 C 1.0421(4) 1.1134(2) 0.91125(19) 0.0691(11) Uani 1 1 d . U . . .
H36A H 1.1210 1.0829 0.8858 0.104 Uiso 1 1 calc R U . . .
H36B H 1.0159 1.0658 0.9494 0.104 Uiso 1 1 calc R U . . .
H36C H 1.0459 1.1712 0.9353 0.104 Uiso 1 1 calc R U . . .
C37 C 0.9941(4) 1.2225(2) 0.79867(17) 0.0639(10) Uani 1 1 d . U . . .
H37A H 0.9348 1.2494 0.7643 0.096 Uiso 1 1 calc R U . . .
H37B H 1.0704 1.1927 0.7698 0.096 Uiso 1 1 calc R U . . .
H37C H 1.0032 1.2756 0.8262 0.096 Uiso 1 1 calc R U . . .
C38 C 0.8327(3) 1.1879(3) 0.8957(2) 0.0706(10) Uani 1 1 d . U . . .
H38A H 0.8368 1.2416 0.9244 0.106 Uiso 1 1 calc R U . . .
H38B H 0.8072 1.1364 0.9302 0.106 Uiso 1 1 calc R U . . .
H38C H 0.7756 1.2133 0.8597 0.106 Uiso 1 1 calc R U . . .
C39 C 0.80981(17) 1.02129(14) 0.64156(10) 0.0186(4) Uani 1 1 d . . . . .
H39 H 0.8267 0.9578 0.6174 0.022 Uiso 1 1 calc R U . . .
C40 C 0.85976(17) 1.09286(15) 0.58311(10) 0.0199(4) Uani 1 1 d . . . . .
C41 C 0.9791(2) 1.09279(19) 0.57550(12) 0.0335(5) Uani 1 1 d . . . . .
H41 H 1.0286 1.0513 0.6091 0.040 Uiso 1 1 calc R U . . .
C42 C 1.0269(2) 1.1525(2) 0.51956(13) 0.0380(6) Uani 1 1 d . . . . .
H42 H 1.1086 1.1516 0.5153 0.046 Uiso 1 1 calc R U . . .
C43 C 0.9563(2) 1.21324(17) 0.46995(12) 0.0313(5) Uani 1 1 d . . . . .
H43 H 0.9887 1.2551 0.4324 0.038 Uiso 1 1 calc R U . . .
C44 C 0.8384(2) 1.21224(18) 0.47574(12) 0.0331(5) Uani 1 1 d . . . . .
H44 H 0.7899 1.2523 0.4410 0.040 Uiso 1 1 calc R U . . .
C45 C 0.78986(19) 1.15299(17) 0.53212(11) 0.0270(4) Uani 1 1 d . . . . .
H45 H 0.7083 1.1536 0.5358 0.032 Uiso 1 1 calc R U . . .
C46 C 0.60144(17) 0.99134(14) 0.65636(10) 0.0193(4) Uani 1 1 d . . . . .
C47 C 0.67485(17) 1.05312(14) 0.66222(10) 0.0185(4) Uani 1 1 d . . . . .
C48 C 0.62235(18) 1.14639(15) 0.68792(10) 0.0220(4) Uani 1 1 d . . . . .
H48 H 0.6715 1.1890 0.6914 0.026 Uiso 1 1 calc R U . . .
C49 C 0.50072(19) 1.17892(15) 0.70859(11) 0.0239(4) Uani 1 1 d . . . . .
C50 C 0.43037(18) 1.11711(15) 0.69905(11) 0.0244(4) Uani 1 1 d . . . . .
H50 H 0.3468 1.1396 0.7113 0.029 Uiso 1 1 calc R U . . .
C51 C 0.47627(18) 1.02342(15) 0.67239(11) 0.0222(4) Uani 1 1 d . . . . .
C52 C 0.39268(19) 0.95973(17) 0.66202(13) 0.0300(5) Uani 1 1 d . . . . .
C53 C 0.4152(2) 0.86544(18) 0.71547(15) 0.0396(6) Uani 1 1 d . . . . .
H53A H 0.4971 0.8268 0.7033 0.059 Uiso 1 1 calc R U . . .
H53B H 0.3601 0.8262 0.7096 0.059 Uiso 1 1 calc R U . . .
H53C H 0.4027 0.8834 0.7675 0.059 Uiso 1 1 calc R U . . .
C54 C 0.4131(3) 0.9328(2) 0.58000(15) 0.0450(6) Uani 1 1 d . . . . .
H54A H 0.3940 0.9930 0.5467 0.068 Uiso 1 1 calc R U . . .
H54B H 0.3619 0.8901 0.5741 0.068 Uiso 1 1 calc R U . . .
H54C H 0.4964 0.8980 0.5669 0.068 Uiso 1 1 calc R U . . .
C55 C 0.2608(2) 1.0135(2) 0.67998(18) 0.0469(7) Uani 1 1 d . . . . .
H55A H 0.2440 1.0290 0.7327 0.070 Uiso 1 1 calc R U . . .
H55B H 0.2110 0.9712 0.6710 0.070 Uiso 1 1 calc R U . . .
H55C H 0.2435 1.0747 0.6476 0.070 Uiso 1 1 calc R U . . .
C56 C 0.4476(2) 1.28000(16) 0.73987(13) 0.0321(5) Uani 1 1 d D U . . .
C57 C 0.3107(4) 1.3022(4) 0.7567(4) 0.0586(18) Uani 0.692(10) 1 d D U P A 1
H57A H 0.2779 1.2954 0.7115 0.088 Uiso 0.692(10) 1 calc R U P A 1
H57B H 0.2883 1.2558 0.7974 0.088 Uiso 0.692(10) 1 calc R U P A 1
H57C H 0.2791 1.3696 0.7720 0.088 Uiso 0.692(10) 1 calc R U P A 1
C58 C 0.4727(6) 1.3592(3) 0.6759(3) 0.0442(13) Uani 0.692(10) 1 d D U P A 1
H58A H 0.4368 1.3528 0.6319 0.066 Uiso 0.692(10) 1 calc R U P A 1
H58B H 0.4385 1.4252 0.6937 0.066 Uiso 0.692(10) 1 calc R U P A 1
H58C H 0.5587 1.3494 0.6622 0.066 Uiso 0.692(10) 1 calc R U P A 1
C59 C 0.5022(7) 1.2895(6) 0.8072(3) 0.0475(16) Uani 0.692(10) 1 d D U P A 1
H59A H 0.4665 1.3547 0.8259 0.071 Uiso 0.692(10) 1 calc R U P A 1
H59B H 0.4881 1.2386 0.8466 0.071 Uiso 0.692(10) 1 calc R U P A 1
H59C H 0.5879 1.2813 0.7932 0.071 Uiso 0.692(10) 1 calc R U P A 1
C57X C 0.3444(11) 1.2705(9) 0.8076(8) 0.060(4) Uani 0.308(10) 1 d D U P A 2
H57D H 0.3740 1.2141 0.8425 0.090 Uiso 0.308(10) 1 calc R U P A 2
H57E H 0.3204 1.3309 0.8343 0.090 Uiso 0.308(10) 1 calc R U P A 2
H57F H 0.2760 1.2608 0.7875 0.090 Uiso 0.308(10) 1 calc R U P A 2
C58X C 0.4088(16) 1.3610(9) 0.6877(7) 0.059(4) Uani 0.308(10) 1 d D U P A 2
H58D H 0.3769 1.4211 0.7144 0.089 Uiso 0.308(10) 1 calc R U P A 2
H58E H 0.4761 1.3693 0.6503 0.089 Uiso 0.308(10) 1 calc R U P A 2
H58F H 0.3469 1.3485 0.6624 0.089 Uiso 0.308(10) 1 calc R U P A 2
C59X C 0.5390(11) 1.3039(13) 0.7858(7) 0.043(3) Uani 0.308(10) 1 d D U P A 2
H59D H 0.5657 1.2480 0.8218 0.064 Uiso 0.308(10) 1 calc R U P A 2
H59E H 0.6075 1.3159 0.7512 0.064 Uiso 0.308(10) 1 calc R U P A 2
H59F H 0.5007 1.3627 0.8130 0.064 Uiso 0.308(10) 1 calc R U P A 2
C60 C 0.8118(3) 0.5785(3) 0.9925(2) 0.0693(10) Uani 1 1 d . U . . .
H60A H 0.7491 0.6365 0.9778 0.083 Uiso 1 1 calc R U . . .
H60B H 0.8650 0.5560 0.9464 0.083 Uiso 1 1 calc R U . . .
Cl1 Cl 0.89428(11) 0.61301(8) 1.05429(5) 0.0879(3) Uani 1 1 d . U . . .
Cl2 Cl 0.74738(13) 0.48563(11) 1.03394(11) 0.1522(8) Uani 1 1 d . U . . .

loop_
_atom_site_aniso_label
_atom_site_aniso_U_11
_atom_site_aniso_U_22
_atom_site_aniso_U_33
_atom_site_aniso_U_23
_atom_site_aniso_U_13
_atom_site_aniso_U_12
Mo1 0.01618(8) 0.01592(8) 0.01869(7) -0.00122(5) -0.00269(5) -0.00427(6)
N1 0.0223(9) 0.0200(8) 0.0209(7) -0.0025(6) -0.0030(6) -0.0032(7)
N2 0.0242(9) 0.0199(8) 0.0228(8) -0.0016(6) -0.0052(6) -0.0073(7)
O1 0.0166(7) 0.0217(7) 0.0248(6) -0.0011(5) -0.0039(5) -0.0047(6)
O2 0.0209(7) 0.0180(7) 0.0235(6) -0.0018(5) -0.0065(5) -0.0035(6)
C1 0.0297(11) 0.0193(10) 0.0227(9) -0.0054(7) 0.0017(8) -0.0061(9)
C2 0.0343(12) 0.0208(10) 0.0277(10) -0.0009(8) 0.0033(8) -0.0043(9)
C3 0.0554(17) 0.0203(11) 0.0358(12) -0.0030(9) 0.0020(11) -0.0033(11)
C4 0.0662(19) 0.0242(12) 0.0401(13) -0.0098(10) 0.0000(12) -0.0150(12)
C5 0.0572(17) 0.0327(13) 0.0360(12) -0.0112(10) -0.0042(11) -0.0195(12)
C6 0.0367(13) 0.0286(11) 0.0254(10) -0.0089(8) 0.0008(8) -0.0116(10)
C7 0.0283(12) 0.0221(11) 0.0449(13) 0.0036(9) -0.0037(9) 0.0008(9)
C8 0.0552(18) 0.0511(17) 0.0484(15) 0.0099(13) -0.0167(13) -0.0167(15)
C9 0.0362(16) 0.0507(18) 0.0690(19) 0.0029(14) 0.0066(13) -0.0017(13)
C10 0.0355(13) 0.0357(13) 0.0333(11) -0.0095(10) -0.0086(9) -0.0122(11)
C11 0.0467(17) 0.0598(19) 0.0567(17) -0.0040(14) -0.0202(13) -0.0246(15)
C12 0.0481(16) 0.0405(14) 0.0341(12) -0.0018(10) -0.0128(10) -0.0103(12)
C13 0.0175(9) 0.0259(10) 0.0217(9) -0.0003(7) -0.0017(7) -0.0044(8)
C14 0.0250(11) 0.0284(11) 0.0225(9) -0.0016(8) -0.0031(8) -0.0057(9)
C15 0.0431(14) 0.0418(14) 0.0238(10) -0.0068(9) 0.0018(9) -0.0157(12)
C16 0.0459(15) 0.0516(16) 0.0247(10) -0.0018(10) 0.0100(10) -0.0224(13)
C17 0.0438(14) 0.0419(14) 0.0311(11) 0.0005(10) 0.0033(10) -0.0246(12)
C18 0.0312(12) 0.0314(12) 0.0258(10) -0.0008(8) -0.0009(8) -0.0131(10)
C19 0.0296(11) 0.0293(11) 0.0235(9) -0.0065(8) -0.0011(8) -0.0094(9)
C20 0.0465(15) 0.0298(13) 0.0392(12) -0.0034(10) -0.0050(11) -0.0064(11)
C21 0.0502(16) 0.0512(16) 0.0339(12) -0.0087(11) -0.0087(11) -0.0240(13)
C22 0.0457(15) 0.0356(13) 0.0307(11) -0.0057(9) 0.0064(10) -0.0231(12)
C23 0.0613(19) 0.0438(16) 0.0531(16) -0.0112(13) -0.0150(13) -0.0222(15)
C24 0.0446(18) 0.057(2) 0.072(2) -0.0263(16) 0.0021(14) -0.0009(15)
C25 0.0171(9) 0.0211(10) 0.0218(9) 0.0003(7) -0.0033(7) -0.0073(8)
C26 0.0197(10) 0.0257(10) 0.0264(9) 0.0049(8) -0.0066(7) -0.0080(8)
C27 0.0275(11) 0.0318(12) 0.0243(9) 0.0041(8) -0.0107(8) -0.0111(9)
C28 0.0271(11) 0.0273(11) 0.0250(9) 0.0009(8) -0.0081(8) -0.0118(9)
C29 0.0242(10) 0.0225(10) 0.0256(9) 0.0016(8) -0.0083(8) -0.0068(8)
C30 0.0176(9) 0.0244(10) 0.0199(8) 0.0018(7) -0.0047(7) -0.0070(8)
C31 0.0266(11) 0.0267(11) 0.0336(11) 0.0074(9) -0.0137(9) -0.0066(9)
C32 0.0356(13) 0.0296(12) 0.0376(12) 0.0122(9) -0.0072(10) -0.0084(10)
C33 0.0208(11) 0.0299(12) 0.0498(13) 0.0029(10) -0.0073(9) -0.0038(9)
C34 0.0457(16) 0.0373(14) 0.0536(15) 0.0099(11) -0.0311(12) -0.0055(12)
C35 0.0390(13) 0.0294(12) 0.0316(11) -0.0016(9) -0.0153(9) -0.0142(10)
C36 0.103(3) 0.0444(17) 0.077(2) -0.0048(15) -0.064(2) -0.0182(18)
C37 0.111(3) 0.0453(17) 0.0523(16) 0.0014(13) -0.0220(17) -0.0449(19)
C38 0.069(2) 0.073(2) 0.081(2) -0.0457(19) -0.0044(17) -0.0250(19)
C39 0.0181(9) 0.0191(9) 0.0201(8) 0.0003(7) -0.0057(7) -0.0062(7)
C40 0.0213(10) 0.0209(9) 0.0187(8) -0.0006(7) -0.0028(7) -0.0077(8)
C41 0.0249(11) 0.0424(14) 0.0330(11) 0.0082(10) -0.0055(9) -0.0116(10)
C42 0.0270(12) 0.0490(16) 0.0379(12) 0.0035(11) 0.0029(9) -0.0166(11)
C43 0.0364(13) 0.0298(12) 0.0258(10) 0.0001(8) 0.0070(9) -0.0120(10)
C44 0.0381(13) 0.0341(13) 0.0246(10) 0.0065(9) -0.0057(9) -0.0072(10)
C45 0.0249(11) 0.0341(12) 0.0236(9) 0.0037(8) -0.0070(8) -0.0107(9)
C46 0.0205(9) 0.0172(9) 0.0200(8) 0.0006(7) -0.0066(7) -0.0029(8)
C47 0.0178(9) 0.0199(9) 0.0182(8) 0.0013(7) -0.0047(7) -0.0049(8)
C48 0.0228(10) 0.0210(10) 0.0242(9) -0.0013(7) -0.0055(7) -0.0080(8)
C49 0.0244(10) 0.0191(10) 0.0266(9) -0.0003(8) -0.0036(8) -0.0031(8)
C50 0.0168(9) 0.0232(10) 0.0309(10) 0.0006(8) -0.0040(8) -0.0015(8)
C51 0.0189(9) 0.0226(10) 0.0264(9) 0.0006(8) -0.0073(7) -0.0057(8)
C52 0.0192(10) 0.0260(11) 0.0470(12) -0.0008(9) -0.0112(9) -0.0066(9)
C53 0.0253(12) 0.0313(13) 0.0641(16) 0.0058(11) -0.0074(11) -0.0136(10)
C54 0.0428(15) 0.0483(16) 0.0545(15) -0.0082(12) -0.0252(12) -0.0171(13)
C55 0.0206(12) 0.0385(14) 0.084(2) -0.0033(13) -0.0147(12) -0.0077(11)
C56 0.0267(11) 0.0208(10) 0.0461(12) -0.0091(9) -0.0028(9) 0.0003(9)
C57 0.034(2) 0.037(2) 0.100(5) -0.028(3) 0.002(2) 0.0020(18)
C58 0.065(3) 0.0203(19) 0.045(2) -0.0014(15) -0.015(2) -0.003(2)
C59 0.067(4) 0.036(3) 0.032(2) -0.012(2) -0.015(3) 0.008(3)
C57X 0.054(6) 0.051(6) 0.075(7) -0.038(5) 0.022(5) -0.015(5)
C58X 0.082(9) 0.034(5) 0.053(5) -0.011(4) -0.026(6) 0.015(6)
C59X 0.048(6) 0.032(6) 0.043(6) -0.023(6) -0.007(5) 0.010(4)
C60 0.060(2) 0.062(2) 0.080(2) 0.0357(17) -0.0169(17) -0.0171(17)
Cl1 0.1181(9) 0.0866(7) 0.0540(5) 0.0010(5) -0.0169(5) -0.0163(6)
Cl2 0.1002(10) 0.1177(11) 0.2401(17) 0.1286(12) -0.0688(11) -0.0622(9)

loop_
_atom_type_symbol
_atom_type_description
_atom_type_scat_dispersion_real
_atom_type_scat_dispersion_imag
_atom_type_scat_source
Mo Mo -1.6832 0.6857 'International Tables Vol C Tables 4.2.6.8 and 6.1.1.4'
C C 0.0033 0.0016 'International Tables Vol C Tables 4.2.6.8 and 6.1.1.4'
H H 0.0000 0.0000 'International Tables Vol C Tables 4.2.6.8 and 6.1.1.4'
N N 0.0061 0.0033 'International Tables Vol C Tables 4.2.6.8 and 6.1.1.4'
O O 0.0106 0.0060 'International Tables Vol C Tables 4.2.6.8 and 6.1.1.4'
Cl Cl 0.1484 0.1585 'International Tables Vol C Tables 4.2.6.8 and 6.1.1.4'

loop_
_geom_angle_atom_site_label_1
_geom_angle_atom_site_label_2
_geom_angle_atom_site_label_3
_geom_angle
N2 Mo1 N1 112.38(8)
N2 Mo1 O1 107.78(7)
N1 Mo1 O1 104.76(7)
N2 Mo1 O2 108.10(7)
N1 Mo1 O2 104.26(6)
O1 Mo1 O2 119.59(6)
C1 N1 Mo1 157.23(14)
C13 N2 Mo1 172.31(14)
C25 O1 Mo1 123.98(12)
C46 O2 Mo1 121.09(10)
N1 C1 C2 119.40(19)
N1 C1 C6 118.55(19)
C2 C1 C6 122.0(2)
C3 C2 C1 117.8(2)
C3 C2 C7 120.6(2)
C1 C2 C7 121.59(19)
C4 C3 C2 121.2(2)
C4 C3 H3 119.4
C2 C3 H3 119.4
C5 C4 C3 120.3(2)
C5 C4 H4 119.8
C3 C4 H4 119.8
C4 C5 C6 121.4(2)
C4 C5 H5 119.3
C6 C5 H5 119.3
C5 C6 C1 117.1(2)
C5 C6 C10 122.5(2)
C1 C6 C10 120.35(19)
C2 C7 C8 112.4(2)
C2 C7 C9 110.8(2)
C8 C7 C9 110.5(2)
C2 C7 H7 107.6
C8 C7 H7 107.6
C9 C7 H7 107.6
C7 C8 H8A 109.5
C7 C8 H8B 109.5
H8A C8 H8B 109.5
C7 C8 H8C 109.5
H8A C8 H8C 109.5
H8B C8 H8C 109.5
C7 C9 H9A 109.5
C7 C9 H9B 109.5
H9A C9 H9B 109.5
C7 C9 H9C 109.5
H9A C9 H9C 109.5
H9B C9 H9C 109.5
C6 C10 C12 109.7(2)
C6 C10 C11 114.4(2)
C12 C10 C11 110.1(2)
C6 C10 H10 107.5
C12 C10 H10 107.5
C11 C10 H10 107.5
C10 C11 H11A 109.5
C10 C11 H11B 109.5
H11A C11 H11B 109.5
C10 C11 H11C 109.5
H11A C11 H11C 109.5
H11B C11 H11C 109.5
C10 C12 H12A 109.5
C10 C12 H12B 109.5
H12A C12 H12B 109.5
C10 C12 H12C 109.5
H12A C12 H12C 109.5
H12B C12 H12C 109.5
N2 C13 C18 121.04(17)
N2 C13 C14 117.53(18)
C18 C13 C14 121.41(18)
C15 C14 C13 117.6(2)
C15 C14 C19 122.01(19)
C13 C14 C19 120.40(18)
C16 C15 C14 121.6(2)
C16 C15 H15 119.2
C14 C15 H15 119.2
C17 C16 C15 120.2(2)
C17 C16 H16 119.9
C15 C16 H16 119.9
C16 C17 C18 121.3(2)
C16 C17 H17 119.4
C18 C17 H17 119.4
C17 C18 C13 117.88(19)
C17 C18 C22 120.6(2)
C13 C18 C22 121.53(19)
C14 C19 C20 110.61(19)
C14 C19 C21 113.13(18)
C20 C19 C21 110.81(19)
C14 C19 H19 107.3
C20 C19 H19 107.3
C21 C19 H19 107.3
C19 C20 H20A 109.5
C19 C20 H20B 109.5
H20A C20 H20B 109.5
C19 C20 H20C 109.5
H20A C20 H20C 109.5
H20B C20 H20C 109.5
C19 C21 H21A 109.5
C19 C21 H21B 109.5
H21A C21 H21B 109.5
C19 C21 H21C 109.5
H21A C21 H21C 109.5
H21B C21 H21C 109.5
C18 C22 C23 112.3(2)
C18 C22 C24 110.3(2)
C23 C22 C24 110.5(2)
C18 C22 H22 107.9
C23 C22 H22 107.9
C24 C22 H22 107.9
C22 C23 H23A 109.5
C22 C23 H23B 109.5
H23A C23 H23B 109.5
C22 C23 H23C 109.5
H23A C23 H23C 109.5
H23B C23 H23C 109.5
C22 C24 H24A 109.5
C22 C24 H24B 109.5
H24A C24 H24B 109.5
C22 C24 H24C 109.5
H24A C24 H24C 109.5
H24B C24 H24C 109.5
O1 C25 C30 118.88(16)
O1 C25 C26 119.60(17)
C30 C25 C26 121.46(18)
C27 C26 C25 116.44(18)
C27 C26 C31 121.00(17)
C25 C26 C31 122.55(18)
C28 C27 C26 123.89(18)
C28 C27 H27 118.1
C26 C27 H27 118.1
C27 C28 C29 117.08(19)
C27 C28 C35 122.90(17)
C29 C28 C35 120.00(19)
C30 C29 C28 122.20(19)
C30 C29 H29 118.9
C28 C29 H29 118.9
C29 C30 C25 118.72(17)
C29 C30 C39 119.97(17)
C25 C30 C39 121.28(17)
C26 C31 C32 110.00(18)
C26 C31 C33 110.29(17)
C32 C31 C33 109.90(19)
C26 C31 C34 111.81(19)
C32 C31 C34 107.99(19)
C33 C31 C34 106.8(2)
C31 C32 H32A 109.5
C31 C32 H32B 109.5
H32A C32 H32B 109.5
C31 C32 H32C 109.5
H32A C32 H32C 109.5
H32B C32 H32C 109.5
C31 C33 H33A 109.5
C31 C33 H33B 109.5
H33A C33 H33B 109.5
C31 C33 H33C 109.5
H33A C33 H33C 109.5
H33B C33 H33C 109.5
C31 C34 H34A 109.5
C31 C34 H34B 109.5
H34A C34 H34B 109.5
C31 C34 H34C 109.5
H34A C34 H34C 109.5
H34B C34 H34C 109.5
C37 C35 C38 110.5(3)
C37 C35 C36 107.6(2)
C38 C35 C36 107.8(3)
C37 C35 C28 110.12(19)
C38 C35 C28 108.9(2)
C36 C35 C28 111.9(2)
C35 C36 H36A 109.5
C35 C36 H36B 109.5
H36A C36 H36B 109.5
C35 C36 H36C 109.5
H36A C36 H36C 109.5
H36B C36 H36C 109.5
C35 C37 H37A 109.5
C35 C37 H37B 109.5
H37A C37 H37B 109.5
C35 C37 H37C 109.5
H37A C37 H37C 109.5
H37B C37 H37C 109.5
C35 C38 H38A 109.5
C35 C38 H38B 109.5
H38A C38 H38B 109.5
C35 C38 H38C 109.5
H38A C38 H38C 109.5
H38B C38 H38C 109.5
C47 C39 C30 112.00(15)
C47 C39 C40 113.61(15)
C30 C39 C40 112.09(15)
C47 C39 H39 106.2
C30 C39 H39 106.2
C40 C39 H39 106.2
C41 C40 C45 118.18(19)
C41 C40 C39 120.49(17)
C45 C40 C39 121.09(18)
C42 C41 C40 121.0(2)
C42 C41 H41 119.5
C40 C41 H41 119.5
C43 C42 C41 120.5(2)
C43 C42 H42 119.8
C41 C42 H42 119.8
C44 C43 C42 119.2(2)
C44 C43 H43 120.4
C42 C43 H43 120.4
C43 C44 C45 120.6(2)
C43 C44 H44 119.7
C45 C44 H44 119.7
C40 C45 C44 120.6(2)
C40 C45 H45 119.7
C44 C45 H45 119.7
O2 C46 C47 118.46(17)
O2 C46 C51 120.13(17)
C47 C46 C51 121.39(18)
C48 C47 C46 118.45(18)
C48 C47 C39 119.54(17)
C46 C47 C39 122.01(17)
C49 C48 C47 122.24(19)
C49 C48 H48 118.9
C47 C48 H48 118.9
C48 C49 C50 117.57(19)
C48 C49 C56 120.46(19)
C50 C49 C56 121.97(19)
C49 C50 C51 123.42(19)
C49 C50 H50 118.3
C51 C50 H50 118.3
C50 C51 C46 116.77(18)
C50 C51 C52 120.51(18)
C46 C51 C52 122.72(18)
C54 C52 C51 109.78(19)
C54 C52 C55 107.5(2)
C51 C52 C55 112.33(19)
C54 C52 C53 110.1(2)
C51 C52 C53 109.93(17)
C55 C52 C53 107.1(2)
C52 C53 H53A 109.5
C52 C53 H53B 109.5
H53A C53 H53B 109.5
C52 C53 H53C 109.5
H53A C53 H53C 109.5
H53B C53 H53C 109.5
C52 C54 H54A 109.5
C52 C54 H54B 109.5
H54A C54 H54B 109.5
C52 C54 H54C 109.5
H54A C54 H54C 109.5
H54B C54 H54C 109.5
C52 C55 H55A 109.5
C52 C55 H55B 109.5
H55A C55 H55B 109.5
C52 C55 H55C 109.5
H55A C55 H55C 109.5
H55B C55 H55C 109.5
C58X C56 C49 117.3(6)
C59 C56 C49 111.4(3)
C59 C56 C57 111.7(4)
C49 C56 C57 111.6(2)
C59 C56 C58 109.7(4)
C49 C56 C58 107.2(3)
C57 C56 C58 105.0(3)
C58X C56 C59X 109.6(8)
C49 C56 C59X 109.1(6)
C58X C56 C57X 111.5(7)
C49 C56 C57X 108.8(4)
C59X C56 C57X 99.0(6)
C56 C57 H57A 109.5
C56 C57 H57B 109.5
H57A C57 H57B 109.5
C56 C57 H57C 109.5
H57A C57 H57C 109.5
H57B C57 H57C 109.5
C56 C58 H58A 109.5
C56 C58 H58B 109.5
H58A C58 H58B 109.5
C56 C58 H58C 109.5
H58A C58 H58C 109.5
H58B C58 H58C 109.5
C56 C59 H59A 109.5
C56 C59 H59B 109.5
H59A C59 H59B 109.5
C56 C59 H59C 109.5
H59A C59 H59C 109.5
H59B C59 H59C 109.5
C56 C57X H57D 109.5
C56 C57X H57E 109.5
H57D C57X H57E 109.5
C56 C57X H57F 109.5
H57D C57X H57F 109.5
H57E C57X H57F 109.5
C56 C58X H58D 109.5
C56 C58X H58E 109.5
H58D C58X H58E 109.5
C56 C58X H58F 109.5
H58D C58X H58F 109.5
H58E C58X H58F 109.5
C56 C59X H59D 109.5
C56 C59X H59E 109.5
H59D C59X H59E 109.5
C56 C59X H59F 109.5
H59D C59X H59F 109.5
H59E C59X H59F 109.5
Cl2 C60 Cl1 111.31(18)
Cl2 C60 H60A 109.4
Cl1 C60 H60A 109.4
Cl2 C60 H60B 109.4
Cl1 C60 H60B 109.4
H60A C60 H60B 108.0

loop_
_geom_bond_atom_site_label_1
_geom_bond_atom_site_label_2
_geom_bond_distance
Mo1 N2 1.7467(16)
Mo1 N1 1.7617(16)
Mo1 O1 1.9279(13)
Mo1 O2 1.9351(13)
N1 C1 1.400(3)
N2 C13 1.403(2)
O1 C25 1.382(2)
O2 C46 1.391(2)
C1 C2 1.410(3)
C1 C6 1.417(3)
C2 C3 1.393(3)
C2 C7 1.519(3)
C3 C4 1.383(4)
C3 H3 0.9500
C4 C5 1.382(4)
C4 H4 0.9500
C5 C6 1.399(3)
C5 H5 0.9500
C6 C10 1.520(3)
C7 C8 1.530(3)
C7 C9 1.536(4)
C7 H7 1.0000
C8 H8A 0.9800
C8 H8B 0.9800
C8 H8C 0.9800
C9 H9A 0.9800
C9 H9B 0.9800
C9 H9C 0.9800
C10 C12 1.533(3)
C10 C11 1.534(3)
C10 H10 1.0000
C11 H11A 0.9800
C11 H11B 0.9800
C11 H11C 0.9800
C12 H12A 0.9800
C12 H12B 0.9800
C12 H12C 0.9800
C13 C18 1.411(3)
C13 C14 1.417(3)
C14 C15 1.392(3)
C14 C19 1.512(3)
C15 C16 1.379(4)
C15 H15 0.9500
C16 C17 1.379(3)
C16 H16 0.9500
C17 C18 1.394(3)
C17 H17 0.9500
C18 C22 1.517(3)
C19 C20 1.534(3)
C19 C21 1.537(3)
C19 H19 1.0000
C20 H20A 0.9800
C20 H20B 0.9800
C20 H20C 0.9800
C21 H21A 0.9800
C21 H21B 0.9800
C21 H21C 0.9800
C22 C23 1.523(4)
C22 C24 1.525(4)
C22 H22 1.0000
C23 H23A 0.9800
C23 H23B 0.9800
C23 H23C 0.9800
C24 H24A 0.9800
C24 H24B 0.9800
C24 H24C 0.9800
C25 C30 1.403(3)
C25 C26 1.415(3)
C26 C27 1.399(3)
C26 C31 1.535(3)
C27 C28 1.395(3)
C27 H27 0.9500
C28 C29 1.396(3)
C28 C35 1.538(3)
C29 C30 1.390(3)
C29 H29 0.9500
C30 C39 1.535(2)
C31 C32 1.539(3)
C31 C33 1.542(3)
C31 C34 1.542(3)
C32 H32A 0.9800
C32 H32B 0.9800
C32 H32C 0.9800
C33 H33A 0.9800
C33 H33B 0.9800
C33 H33C 0.9800
C34 H34A 0.9800
C34 H34B 0.9800
C34 H34C 0.9800
C35 C37 1.510(4)
C35 C38 1.516(4)
C35 C36 1.530(3)
C36 H36A 0.9800
C36 H36B 0.9800
C36 H36C 0.9800
C37 H37A 0.9800
C37 H37B 0.9800
C37 H37C 0.9800
C38 H38A 0.9800
C38 H38B 0.9800
C38 H38C 0.9800
C39 C47 1.531(3)
C39 C40 1.536(3)
C39 H39 1.0000
C40 C41 1.389(3)
C40 C45 1.392(3)
C41 C42 1.388(3)
C41 H41 0.9500
C42 C43 1.383(3)
C42 H42 0.9500
C43 C44 1.379(3)
C43 H43 0.9500
C44 C45 1.393(3)
C44 H44 0.9500
C45 H45 0.9500
C46 C47 1.400(3)
C46 C51 1.417(3)
C47 C48 1.397(3)
C48 C49 1.388(3)
C48 H48 0.9500
C49 C50 1.390(3)
C49 C56 1.532(3)
C50 C51 1.400(3)
C50 H50 0.9500
C51 C52 1.539(3)
C52 C54 1.538(3)
C52 C55 1.540(3)
C52 C53 1.542(3)
C53 H53A 0.9800
C53 H53B 0.9800
C53 H53C 0.9800
C54 H54A 0.9800
C54 H54B 0.9800
C54 H54C 0.9800
C55 H55A 0.9800
C55 H55B 0.9800
C55 H55C 0.9800
C56 C58X 1.421(10)
C56 C59 1.495(5)
C56 C57 1.547(5)
C56 C58 1.564(5)
C56 C59X 1.579(8)
C56 C57X 1.605(9)
C57 H57A 0.9800
C57 H57B 0.9800
C57 H57C 0.9800
C58 H58A 0.9800
C58 H58B 0.9800
C58 H58C 0.9800
C59 H59A 0.9800
C59 H59B 0.9800
C59 H59C 0.9800
C57X H57D 0.9800
C57X H57E 0.9800
C57X H57F 0.9800
C58X H58D 0.9800
C58X H58E 0.9800
C58X H58F 0.9800
C59X H59D 0.9800
C59X H59E 0.9800
C59X H59F 0.9800
C60 Cl2 1.725(3)
C60 Cl1 1.769(4)
C60 H60A 0.9900
C60 H60B 0.9900

loop_
_geom_torsion_atom_site_label_1
_geom_torsion_atom_site_label_2
_geom_torsion_atom_site_label_3
_geom_torsion_atom_site_label_4
_geom_torsion
N2 Mo1 N1 C1 1.2(4)
O1 Mo1 N1 C1 118.0(4)
O2 Mo1 N1 C1 -115.6(4)
Mo1 N1 C1 C2 -91.0(4)
Mo1 N1 C1 C6 90.8(4)
N1 C1 C2 C3 178.87(19)
C6 C1 C2 C3 -3.0(3)
N1 C1 C2 C7 -3.1(3)
C6 C1 C2 C7 175.0(2)
C1 C2 C3 C4 0.0(3)
C7 C2 C3 C4 -178.1(2)
C2 C3 C4 C5 2.2(4)
C3 C4 C5 C6 -1.4(4)
C4 C5 C6 C1 -1.5(3)
C4 C5 C6 C10 175.5(2)
N1 C1 C6 C5 -178.14(19)
C2 C1 C6 C5 3.7(3)
N1 C1 C6 C10 4.9(3)
C2 C1 C6 C10 -173.28(19)
C3 C2 C7 C8 -58.9(3)
C1 C2 C7 C8 123.2(2)
C3 C2 C7 C9 65.3(3)
C1 C2 C7 C9 -112.6(2)
C5 C6 C10 C12 -104.9(3)
C1 C6 C10 C12 71.9(2)
C5 C6 C10 C11 19.4(3)
C1 C6 C10 C11 -163.8(2)
N2 C13 C14 C15 175.5(2)
C18 C13 C14 C15 -3.1(3)
N2 C13 C14 C19 -2.8(3)
C18 C13 C14 C19 178.7(2)
C13 C14 C15 C16 1.2(4)
C19 C14 C15 C16 179.4(2)
C14 C15 C16 C17 1.0(4)
C15 C16 C17 C18 -1.4(4)
C16 C17 C18 C13 -0.4(4)
C16 C17 C18 C22 178.0(2)
N2 C13 C18 C17 -175.8(2)
C14 C13 C18 C17 2.7(3)
N2 C13 C18 C22 5.8(3)
C14 C13 C18 C22 -175.6(2)
C15 C14 C19 C20 -89.3(3)
C13 C14 C19 C20 88.8(2)
C15 C14 C19 C21 35.7(3)
C13 C14 C19 C21 -146.2(2)
C17 C18 C22 C23 51.0(3)
C13 C18 C22 C23 -130.7(2)
C17 C18 C22 C24 -72.7(3)
C13 C18 C22 C24 105.6(3)
Mo1 O1 C25 C30 -59.1(2)
Mo1 O1 C25 C26 123.70(16)
O1 C25 C26 C27 -178.12(18)
C30 C25 C26 C27 4.7(3)
O1 C25 C26 C31 3.1(3)
C30 C25 C26 C31 -174.11(19)
C25 C26 C27 C28 -1.4(3)
C31 C26 C27 C28 177.5(2)
C26 C27 C28 C29 -2.1(3)
C26 C27 C28 C35 178.9(2)
C27 C28 C29 C30 2.5(3)
C35 C28 C29 C30 -178.6(2)
C28 C29 C30 C25 0.7(3)
C28 C29 C30 C39 -177.32(19)
O1 C25 C30 C29 178.36(17)
C26 C25 C30 C29 -4.4(3)
O1 C25 C30 C39 -3.6(3)
C26 C25 C30 C39 173.56(18)
C27 C26 C31 C32 112.6(2)
C25 C26 C31 C32 -68.6(3)
C27 C26 C31 C33 -126.0(2)
C25 C26 C31 C33 52.8(3)
C27 C26 C31 C34 -7.3(3)
C25 C26 C31 C34 171.4(2)
C27 C28 C35 C37 127.8(3)
C29 C28 C35 C37 -51.1(3)
C27 C28 C35 C38 -110.9(3)
C29 C28 C35 C38 70.2(3)
C27 C28 C35 C36 8.1(3)
C29 C28 C35 C36 -170.8(3)
C29 C30 C39 C47 -75.6(2)
C25 C30 C39 C47 106.5(2)
C29 C30 C39 C40 53.5(2)
C25 C30 C39 C40 -124.47(19)
C47 C39 C40 C41 159.80(19)
C30 C39 C40 C41 31.6(3)
C47 C39 C40 C45 -26.0(3)
C30 C39 C40 C45 -154.20(19)
C45 C40 C41 C42 1.3(3)
C39 C40 C41 C42 175.7(2)
C40 C41 C42 C43 -0.2(4)
C41 C42 C43 C44 -1.4(4)
C42 C43 C44 C45 1.8(4)
C41 C40 C45 C44 -0.8(3)
C39 C40 C45 C44 -175.17(19)
C43 C44 C45 C40 -0.7(3)
Mo1 O2 C46 C47 62.6(2)
Mo1 O2 C46 C51 -119.31(16)
O2 C46 C47 C48 -178.87(15)
C51 C46 C47 C48 3.1(3)
O2 C46 C47 C39 1.0(2)
C51 C46 C47 C39 -177.08(16)
C30 C39 C47 C48 73.1(2)
C40 C39 C47 C48 -55.1(2)
C30 C39 C47 C46 -106.73(19)
C40 C39 C47 C46 125.00(18)
C46 C47 C48 C49 0.8(3)
C39 C47 C48 C49 -179.02(17)
C47 C48 C49 C50 -3.4(3)
C47 C48 C49 C56 177.20(18)
C48 C49 C50 C51 2.3(3)
C56 C49 C50 C51 -178.38(19)
C49 C50 C51 C46 1.4(3)
C49 C50 C51 C52 -178.98(19)
O2 C46 C51 C50 177.86(16)
C47 C46 C51 C50 -4.1(3)
O2 C46 C51 C52 -1.8(3)
C47 C46 C51 C52 176.28(17)
C50 C51 C52 C54 122.5(2)
C46 C51 C52 C54 -57.9(3)
C50 C51 C52 C55 3.0(3)
C46 C51 C52 C55 -177.4(2)
C50 C51 C52 C53 -116.2(2)
C46 C51 C52 C53 63.4(3)
C48 C49 C56 C58X 92.5(9)
C50 C49 C56 C58X -86.8(9)
C48 C49 C56 C59 -56.2(4)
C50 C49 C56 C59 124.5(4)
C48 C49 C56 C57 178.2(3)
C50 C49 C56 C57 -1.1(4)
C48 C49 C56 C58 63.8(3)
C50 C49 C56 C58 -115.5(3)
C48 C49 C56 C59X -32.7(7)
C50 C49 C56 C59X 147.9(6)
C48 C49 C56 C57X -139.8(7)
C50 C49 C56 C57X 40.9(7)
